data_7251915
loop_
_publ_author_name
'Endo, Yusuke'
'Kondo, Mio'
'Nakamura, Tomoe'
'Hattori, Shingo'
'Sekine, Akiko'
'Kojo, Sosuke'
'Shinozaki, Kazuteru'

_publ_section_title
;
 Structure and luminescence colour change of an iridium(iii)
 bis-terpyridine complex crystal triggered by water sorption/desorption
;
_journal_issue 20
_journal_name_full CrystEngComm
_journal_page_first 3259
_journal_page_last 3266
_journal_paper_doi 10.1039/D6CE00194G
_journal_volume 28
_journal_year 2026
_chemical_formula_moiety 'C30 H22 Ir N6, 3(Br), 7(H2 O)'
_chemical_formula_sum 'C30 H36 Br3 Ir N6 O7'
_chemical_formula_weight 1024.58
_chemical_name_common Ir(tpy)2_Br3_7H2O
_space_group_crystal_system triclinic
_space_group_IT_number 2
_space_group_name_Hall '-P 1'
_space_group_name_H-M_alt 'P -1'
_atom_sites_solution_hydrogens mixed
_atom_sites_solution_primary dual
_atom_sites_solution_secondary difmap
_audit_creation_method SHELXL-2019/3
_audit_update_record
;
2026-01-30 deposited with the CCDC.	2026-04-23 downloaded from the CCDC.
;
_cell_angle_alpha 76.4504(15)
_cell_angle_beta 88.342(2)
_cell_angle_gamma 87.051(2)
_cell_formula_units_Z 2
_cell_length_a 9.1535(3)
_cell_length_b 10.7988(2)
_cell_length_c 18.2428(3)
_cell_measurement_reflns_used 14000
_cell_measurement_temperature 123(2)
_cell_measurement_theta_max 30.7990
_cell_measurement_theta_min 2.8780
_cell_volume 1750.47(7)
_computing_cell_refinement 'CrysAlisPro 1.171.40.84a (Rigaku OD, 2020)'
_computing_data_collection 'CrysAlisPro 1.171.40.84a (Rigaku OD, 2020)'
_computing_data_reduction 'CrysAlisPro 1.171.40.84a (Rigaku OD, 2020)'
_computing_structure_refinement 'SHELXL-2019/3 (Sheldrick, 2019)'
_computing_structure_solution 'SHELXT 2014/5 (Sheldrick, 2014)'
_diffrn_ambient_temperature 123(2)
_diffrn_detector_area_resol_mean 10.0000
_diffrn_measured_fraction_theta_full 0.999
_diffrn_measured_fraction_theta_max 0.797
_diffrn_measurement_device_type 'XtaLAB Synergy R, DW system, HyPix'
_diffrn_measurement_method '\w scans'
_diffrn_radiation_type MoK\a
_diffrn_radiation_wavelength 0.71073
_diffrn_reflns_av_R_equivalents 0.0578
_diffrn_reflns_av_unetI/netI 0.0577
_diffrn_reflns_Laue_measured_fraction_full 0.999
_diffrn_reflns_Laue_measured_fraction_max 0.797
_diffrn_reflns_limit_h_max 12
_diffrn_reflns_limit_h_min -12
_diffrn_reflns_limit_k_max 14
_diffrn_reflns_limit_k_min -15
_diffrn_reflns_limit_l_max 25
_diffrn_reflns_limit_l_min -26
_diffrn_reflns_number 23004
_diffrn_reflns_point_group_measured_fraction_full 0.999
_diffrn_reflns_point_group_measured_fraction_max 0.797
_diffrn_reflns_theta_full 25.242
_diffrn_reflns_theta_max 30.783
_diffrn_reflns_theta_min 2.888
_diffrn_source 'Rotating anode with PhotonJet-R/DW X-ray optics'
_exptl_absorpt_coefficient_mu 7.291
_exptl_absorpt_correction_T_max 1.00000
_exptl_absorpt_correction_T_min 0.66992
_exptl_absorpt_correction_type multi-scan
_exptl_absorpt_process_details
;
CrysAlisPro 1.171.40.84a (Rigaku Oxford Diffraction, 2020)
Empirical absorption correction using spherical harmonics,
implemented in SCALE3 ABSPACK scaling algorithm.
;
_exptl_crystal_colour yellow
_exptl_crystal_density_diffrn 1.944
_exptl_crystal_description plate
_exptl_crystal_F_000 992
_exptl_crystal_size_max 0.210
_exptl_crystal_size_mid 0.140
_exptl_crystal_size_min 0.048
_refine_diff_density_max 7.585
_refine_diff_density_min -2.113
_refine_diff_density_rms 0.299
_refine_ls_extinction_coef 0.00115(19)
_refine_ls_extinction_expression Fc^*^=kFc[1+0.001xFc^2^\l^3^/sin(2\q)]^-1/4^
_refine_ls_extinction_method 'SHELXL-2019/2 (Sheldrick 2019)'
_refine_ls_goodness_of_fit_ref 1.118
_refine_ls_hydrogen_treatment mixed
_refine_ls_matrix_type full
_refine_ls_number_parameters 462
_refine_ls_number_reflns 8729
_refine_ls_number_restraints 21
_refine_ls_restrained_S_all 1.117
_refine_ls_R_factor_all 0.0614
_refine_ls_R_factor_gt 0.0552
_refine_ls_shift/su_max 0.001
_refine_ls_shift/su_mean 0.000
_refine_ls_structure_factor_coef Fsqd
_refine_ls_weighting_details 'w=1/[\s^2^(Fo^2^)+71.4702P] where P=(Fo^2^+2Fc^2^)/3'
_refine_ls_weighting_scheme calc
_refine_ls_wR_factor_gt 0.1537
_refine_ls_wR_factor_ref 0.1562
_reflns_Friedel_coverage 0.000
_reflns_number_gt 7759
_reflns_number_total 8729
_reflns_threshold_expression 'I > 2\s(I)'
_cod_data_source_file d6ce00194g2.cif
_cod_data_source_block M7
_cod_depositor_comments 'Adding full bibliography for 7251914--7251915.cif.'
_cod_database_code 7251915
_shelx_shelxl_version_number 2019/3
_shelx_space_group_comment
;
The symmetry employed for this shelxl refinement is uniquely defined
by the following loop, which should always be used as a source of
symmetry information in preference to the above space-group names.
They are only intended as comments.
;
_shelx_estimated_absorpt_t_min 0.310
_shelx_estimated_absorpt_t_max 0.721

loop_
_space_group_symop_operation_xyz
'x, y, z'
'-x, -y, -z'

loop_
_atom_site_label
_atom_site_type_symbol
_atom_site_fract_x
_atom_site_fract_y
_atom_site_fract_z
_atom_site_U_iso_or_equiv
_atom_site_adp_type
_atom_site_occupancy
_atom_site_site_symmetry_order
_atom_site_calc_flag
_atom_site_refinement_flags_posn
_atom_site_refinement_flags_adp
_atom_site_refinement_flags_occupancy
_atom_site_disorder_assembly
_atom_site_disorder_group
Ir1 Ir 0.23366(4) 0.24071(3) 0.25258(2) 0.00847(11) Uani 1 1 d . . . . .
Br1 Br 0.36973(11) 0.19221(10) 0.63758(6) 0.0203(2) Uani 1 1 d . . . . .
Br2 Br 0.27858(12) 0.65737(10) 0.81946(6) 0.0212(2) Uani 1 1 d . . . . .
Br3 Br 0.84272(11) 0.81614(9) 0.03339(6) 0.0188(2) Uani 1 1 d . . . . .
N30 N 0.2289(8) 0.1118(8) 0.3495(5) 0.0121(15) Uani 1 1 d . . . . .
N18 N 0.2368(9) 0.3693(8) 0.1556(4) 0.0131(15) Uani 1 1 d . . . . .
N36 N 0.0850(8) 0.1225(7) 0.2275(4) 0.0107(14) Uani 1 1 d . . . . .
N12 N 0.0796(8) 0.3716(8) 0.2761(4) 0.0112(15) Uani 1 1 d . . . . .
N24 N 0.3861(9) 0.1554(8) 0.1933(5) 0.0128(15) Uani 1 1 d . . . . .
N11 N 0.3777(8) 0.3162(7) 0.3136(4) 0.0106(14) Uani 1 1 d . . . . .
C35 C 0.3090(11) 0.1292(9) 0.4069(5) 0.0145(18) Uani 1 1 d . . . . .
C19 C 0.1441(10) 0.4718(9) 0.1478(5) 0.0120(17) Uani 1 1 d . . . . .
C17 C 0.0588(10) 0.4759(9) 0.2173(5) 0.0134(18) Uani 1 1 d . . . . .
C23 C 0.3249(10) 0.3446(9) 0.0996(5) 0.0143(18) Uani 1 1 d . . . . .
C41 C 0.0166(10) 0.1341(10) 0.1614(5) 0.0145(18) Uani 1 1 d . . . . .
H41 H 0.029339 0.208187 0.122181 0.017 Uiso 1 1 calc R U . . .
C25 C 0.4058(10) 0.2223(9) 0.1200(5) 0.0129(17) Uani 1 1 d . . . . .
C37 C 0.0625(10) 0.0171(9) 0.2847(5) 0.0121(17) Uani 1 1 d . . . . .
C29 C 0.4499(10) 0.0374(10) 0.2164(6) 0.0154(18) Uani 1 1 d . . . . .
H29 H 0.436081 -0.008213 0.267168 0.019 Uiso 1 1 calc R U . . .
C10 C 0.3927(10) 0.2464(9) 0.3870(5) 0.0127(17) Uani 1 1 d . . . . .
C6 C 0.4431(10) 0.4270(10) 0.2911(6) 0.0159(19) Uani 1 1 d . . . . .
H6 H 0.433326 0.473814 0.240281 0.019 Uiso 1 1 calc R U . . .
C22 C 0.3251(11) 0.4322(10) 0.0303(5) 0.0165(19) Uani 1 1 d . . . . .
H22 H 0.388908 0.419369 -0.009534 0.020 Uiso 1 1 calc R U . . .
C26 C 0.4933(11) 0.1701(11) 0.0705(6) 0.020(2) Uani 1 1 d . . . . .
H26 H 0.510151 0.218170 0.020534 0.024 Uiso 1 1 calc R U . . .
C13 C 0.0050(10) 0.3665(10) 0.3408(6) 0.0161(19) Uani 1 1 d . . . . .
H13 H 0.016600 0.292794 0.380836 0.019 Uiso 1 1 calc R U . . .
C20 C 0.1375(12) 0.5599(10) 0.0786(6) 0.019(2) Uani 1 1 d . . . . .
H20 H 0.071380 0.632260 0.071482 0.023 Uiso 1 1 calc R U . . .
C31 C 0.1401(10) 0.0135(9) 0.3558(5) 0.0132(17) Uani 1 1 d . . . . .
C16 C -0.0339(11) 0.5771(10) 0.2249(6) 0.0162(19) Uani 1 1 d . . . . .
H16 H -0.047179 0.649255 0.183980 0.019 Uiso 1 1 calc R U . . .
C28 C 0.5351(11) -0.0188(11) 0.1677(6) 0.020(2) Uani 1 1 d . . . . .
H28 H 0.578247 -0.102111 0.184966 0.024 Uiso 1 1 calc R U . . .
C7 C 0.5243(11) 0.4750(10) 0.3395(6) 0.020(2) Uani 1 1 d . . . . .
H7 H 0.569085 0.554401 0.322627 0.024 Uiso 1 1 calc R U . . .
C14 C -0.0895(11) 0.4674(10) 0.3508(6) 0.019(2) Uani 1 1 d . . . . .
H14 H -0.140600 0.462848 0.397355 0.023 Uiso 1 1 calc R U . . .
C38 C -0.0233(11) -0.0785(10) 0.2760(6) 0.0174(19) Uani 1 1 d . . . . .
H38 H -0.035910 -0.151314 0.316126 0.021 Uiso 1 1 calc R U . . .
C8 C 0.5397(11) 0.4055(11) 0.4136(6) 0.021(2) Uani 1 1 d . . . . .
H8 H 0.594625 0.437584 0.447906 0.025 Uiso 1 1 calc R U . . .
C27 C 0.5568(11) 0.0475(11) 0.0938(6) 0.021(2) Uani 1 1 d . . . . .
H27 H 0.613814 0.010120 0.059639 0.026 Uiso 1 1 calc R U . . .
C15 C -0.1072(11) 0.5724(10) 0.2927(6) 0.020(2) Uani 1 1 d . . . . .
H15 H -0.169977 0.642174 0.298926 0.024 Uiso 1 1 calc R U . . .
C9 C 0.4746(11) 0.2893(10) 0.4373(6) 0.018(2) Uani 1 1 d . . . . .
H9 H 0.486437 0.240114 0.487391 0.022 Uiso 1 1 calc R U . . .
C34 C 0.3024(13) 0.0416(10) 0.4754(6) 0.020(2) Uani 1 1 d . . . . .
H34 H 0.359745 0.050355 0.516294 0.024 Uiso 1 1 calc R U . . .
C40 C -0.0712(11) 0.0408(10) 0.1496(6) 0.019(2) Uani 1 1 d . . . . .
H40 H -0.117481 0.050121 0.102549 0.023 Uiso 1 1 calc R U . . .
C32 C 0.1293(12) -0.0754(10) 0.4244(6) 0.020(2) Uani 1 1 d . . . . .
H32 H 0.067534 -0.145313 0.430444 0.024 Uiso 1 1 calc R U . . .
C39 C -0.0916(11) -0.0678(10) 0.2077(6) 0.019(2) Uani 1 1 d . . . . .
H39 H -0.151298 -0.133143 0.200418 0.023 Uiso 1 1 calc R U . . .
C33 C 0.2116(12) -0.0586(10) 0.4834(6) 0.020(2) Uani 1 1 d . . . . .
H33 H 0.205227 -0.117817 0.530826 0.024 Uiso 1 1 calc R U . . .
C21 C 0.2284(13) 0.5402(10) 0.0205(6) 0.021(2) Uani 1 1 d . . . . .
H21 H 0.225827 0.600286 -0.026752 0.025 Uiso 1 1 calc R U . . .
O1 O 0.6106(11) 0.6443(10) 0.1499(6) 0.041(2) Uani 1 1 d D . . . .
H1B H 0.63(2) 0.715(7) 0.125(8) 0.061 Uiso 1 1 d D U . . .
H1C H 0.63(2) 0.592(11) 0.123(7) 0.061 Uiso 1 1 d D U . . .
O2 O 0.3199(9) 0.7113(9) 0.1843(5) 0.0277(18) Uani 1 1 d D . . . .
H2B H 0.402(8) 0.695(13) 0.167(7) 0.041 Uiso 1 1 d D U . . .
H2C H 0.279(13) 0.767(11) 0.150(5) 0.041 Uiso 1 1 d D U . . .
O3 O 0.1908(9) 0.8797(8) 0.0590(6) 0.032(2) Uani 1 1 d D . . . .
H3B H 0.103(5) 0.862(12) 0.059(10) 0.049 Uiso 1 1 d D U . . .
H3C H 0.192(14) 0.959(3) 0.051(10) 0.049 Uiso 1 1 d D U . . .
O4 O 0.2871(9) 0.7383(9) 0.3302(5) 0.0290(18) Uani 1 1 d D . . . .
H4B H 0.307(14) 0.715(15) 0.290(5) 0.043 Uiso 1 1 d D U . . .
H4C H 0.368(7) 0.757(15) 0.345(7) 0.043 Uiso 1 1 d D U . . .
O5 O 0.8280(9) 0.4233(8) 0.5438(5) 0.0287(18) Uani 1 1 d D . . . .
H5B H 0.903(10) 0.383(11) 0.533(7) 0.043 Uiso 1 1 d D U . . .
H5C H 0.797(14) 0.378(11) 0.585(5) 0.043 Uiso 1 1 d D U . . .
O6 O 0.8852(9) 0.6770(8) 0.4870(5) 0.0267(17) Uani 1 1 d D . . . .
H6B H 0.831(12) 0.744(7) 0.479(8) 0.040 Uiso 1 1 d D U . . .
H6C H 0.842(13) 0.626(9) 0.468(8) 0.040 Uiso 1 1 d D U . . .
O7 O 0.2737(15) 0.8752(11) 0.6573(6) 0.056(3) Uani 1 1 d D . . . .
H7B H 0.299505 0.799274 0.687105 0.085 Uiso 1 1 d DR U . . .
H7C H 0.288323 0.921249 0.688434 0.085 Uiso 1 1 d DR U . . .

loop_
_atom_site_aniso_label
_atom_site_aniso_U_11
_atom_site_aniso_U_22
_atom_site_aniso_U_33
_atom_site_aniso_U_23
_atom_site_aniso_U_13
_atom_site_aniso_U_12
Ir1 0.00806(16) 0.00919(17) 0.00821(16) -0.00217(11) -0.00013(11) -0.00020(11)
Br1 0.0217(5) 0.0237(5) 0.0151(4) -0.0041(4) 0.0000(4) 0.0002(4)
Br2 0.0239(5) 0.0236(5) 0.0167(5) -0.0054(4) 0.0019(4) -0.0037(4)
Br3 0.0204(5) 0.0161(5) 0.0202(5) -0.0046(4) -0.0034(4) 0.0002(4)
N30 0.005(3) 0.016(4) 0.014(4) -0.001(3) 0.000(3) 0.000(3)
N18 0.014(4) 0.013(4) 0.012(4) -0.001(3) -0.003(3) -0.002(3)
N36 0.009(3) 0.012(4) 0.012(4) -0.005(3) -0.002(3) 0.000(3)
N12 0.010(3) 0.014(4) 0.008(3) 0.000(3) -0.003(3) -0.003(3)
N24 0.012(4) 0.011(4) 0.014(4) 0.001(3) -0.007(3) 0.000(3)
N11 0.010(3) 0.011(4) 0.011(3) -0.003(3) 0.001(3) -0.001(3)
C35 0.020(5) 0.013(4) 0.012(4) -0.006(3) 0.000(4) -0.001(4)
C19 0.007(4) 0.015(4) 0.014(4) -0.004(3) -0.001(3) 0.000(3)
C17 0.010(4) 0.014(4) 0.015(4) -0.001(3) -0.002(3) -0.004(3)
C23 0.012(4) 0.017(5) 0.015(4) -0.005(4) 0.000(3) -0.003(3)
C41 0.011(4) 0.020(5) 0.011(4) -0.001(4) -0.003(3) 0.001(4)
C25 0.009(4) 0.020(5) 0.013(4) -0.008(4) -0.001(3) -0.002(3)
C37 0.012(4) 0.010(4) 0.015(4) -0.004(3) 0.001(3) 0.000(3)
C29 0.012(4) 0.019(5) 0.015(4) -0.003(4) -0.004(4) 0.003(4)
C10 0.011(4) 0.014(4) 0.012(4) -0.003(3) -0.004(3) 0.003(3)
C6 0.013(4) 0.017(5) 0.017(4) -0.002(4) 0.003(4) -0.003(4)
C22 0.021(5) 0.019(5) 0.010(4) -0.005(4) 0.005(4) -0.002(4)
C26 0.017(5) 0.027(5) 0.016(5) -0.006(4) 0.004(4) 0.001(4)
C13 0.012(4) 0.022(5) 0.015(4) -0.006(4) 0.002(4) -0.001(4)
C20 0.028(5) 0.012(4) 0.015(4) 0.000(4) -0.002(4) 0.003(4)
C31 0.014(4) 0.011(4) 0.014(4) -0.002(3) 0.002(3) 0.000(3)
C16 0.017(4) 0.014(4) 0.018(5) -0.005(4) -0.004(4) 0.003(4)
C28 0.015(4) 0.022(5) 0.025(5) -0.010(4) -0.003(4) 0.007(4)
C7 0.017(5) 0.019(5) 0.026(5) -0.010(4) 0.003(4) -0.008(4)
C14 0.013(4) 0.025(5) 0.021(5) -0.011(4) 0.003(4) -0.001(4)
C38 0.017(5) 0.013(4) 0.024(5) -0.007(4) -0.002(4) -0.001(4)
C8 0.016(5) 0.031(6) 0.022(5) -0.015(4) -0.003(4) -0.004(4)
C27 0.011(4) 0.031(6) 0.026(5) -0.016(5) 0.001(4) 0.006(4)
C15 0.013(4) 0.019(5) 0.031(6) -0.013(4) -0.002(4) 0.004(4)
C9 0.015(4) 0.025(5) 0.014(4) -0.006(4) -0.002(4) -0.003(4)
C34 0.032(6) 0.017(5) 0.012(4) -0.004(4) -0.002(4) 0.000(4)
C40 0.018(5) 0.022(5) 0.019(5) -0.008(4) -0.004(4) 0.002(4)
C32 0.026(5) 0.015(5) 0.018(5) 0.001(4) 0.005(4) -0.006(4)
C39 0.016(5) 0.021(5) 0.021(5) -0.006(4) -0.002(4) -0.007(4)
C33 0.021(5) 0.021(5) 0.014(4) 0.003(4) 0.002(4) -0.003(4)
C21 0.031(6) 0.015(5) 0.015(5) 0.000(4) -0.005(4) -0.002(4)
O1 0.032(5) 0.033(5) 0.047(6) 0.005(4) 0.010(4) 0.011(4)
O2 0.024(4) 0.033(5) 0.024(4) -0.002(3) -0.001(3) -0.003(3)
O3 0.023(4) 0.024(4) 0.043(5) 0.005(4) -0.002(4) 0.001(3)
O4 0.021(4) 0.038(5) 0.028(4) -0.011(4) 0.003(3) 0.000(4)
O5 0.021(4) 0.032(5) 0.031(4) -0.002(4) 0.001(3) 0.000(3)
O6 0.032(4) 0.017(4) 0.033(4) -0.009(3) 0.005(4) -0.005(3)
O7 0.103(10) 0.041(6) 0.022(5) -0.002(4) -0.006(6) 0.014(6)

loop_
_atom_type_symbol
_atom_type_description
_atom_type_scat_dispersion_real
_atom_type_scat_dispersion_imag
_atom_type_scat_source
C C 0.0033 0.0016 'International Tables Vol C Tables 4.2.6.8 and 6.1.1.4'
H H 0.0000 0.0000 'International Tables Vol C Tables 4.2.6.8 and 6.1.1.4'
Br Br -0.2901 2.4595 'International Tables Vol C Tables 4.2.6.8 and 6.1.1.4'
Ir Ir -1.4442 7.9887 'International Tables Vol C Tables 4.2.6.8 and 6.1.1.4'
N N 0.0061 0.0033 'International Tables Vol C Tables 4.2.6.8 and 6.1.1.4'
O O 0.0106 0.0060 'International Tables Vol C Tables 4.2.6.8 and 6.1.1.4'

loop_
_geom_angle_atom_site_label_1
_geom_angle_atom_site_label_2
_geom_angle_atom_site_label_3
_geom_angle
_geom_angle_site_symmetry_1
_geom_angle_site_symmetry_3
_geom_angle_publ_flag
N18 Ir1 N30 179.5(3) . . ?
N18 Ir1 N36 99.3(3) . . ?
N30 Ir1 N36 80.3(3) . . ?
N18 Ir1 N12 80.2(3) . . ?
N30 Ir1 N12 99.6(3) . . ?
N36 Ir1 N12 95.0(3) . . ?
N18 Ir1 N24 79.6(3) . . ?
N30 Ir1 N24 100.6(3) . . ?
N36 Ir1 N24 87.4(3) . . ?
N12 Ir1 N24 159.8(3) . . ?
N18 Ir1 N11 100.6(3) . . ?
N30 Ir1 N11 79.8(3) . . ?
N36 Ir1 N11 160.1(3) . . ?
N12 Ir1 N11 86.9(3) . . ?
N24 Ir1 N11 97.6(3) . . ?
C35 N30 C31 123.3(8) . . ?
C35 N30 Ir1 118.6(6) . . ?
C31 N30 Ir1 118.0(6) . . ?
C19 N18 C23 123.9(8) . . ?
C19 N18 Ir1 117.9(6) . . ?
C23 N18 Ir1 118.0(7) . . ?
C41 N36 C37 118.9(8) . . ?
C41 N36 Ir1 127.4(7) . . ?
C37 N36 Ir1 113.6(6) . . ?
C13 N12 C17 119.2(9) . . ?
C13 N12 Ir1 127.6(7) . . ?
C17 N12 Ir1 113.2(6) . . ?
C29 N24 C25 119.6(9) . . ?
C29 N24 Ir1 126.3(7) . . ?
C25 N24 Ir1 113.4(6) . . ?
C6 N11 C10 119.7(8) . . ?
C6 N11 Ir1 126.7(7) . . ?
C10 N11 Ir1 113.3(6) . . ?
N30 C35 C34 118.8(9) . . ?
N30 C35 C10 113.1(8) . . ?
C34 C35 C10 128.1(9) . . ?
N18 C19 C20 119.1(9) . . ?
N18 C19 C17 113.3(8) . . ?
C20 C19 C17 127.6(9) . . ?
N12 C17 C16 121.0(9) . . ?
N12 C17 C19 115.3(8) . . ?
C16 C17 C19 123.7(9) . . ?
N18 C23 C22 118.8(9) . . ?
N18 C23 C25 113.6(8) . . ?
C22 C23 C25 127.6(9) . . ?
N36 C41 C40 121.5(9) . . ?
N36 C41 H41 119.3 . . ?
C40 C41 H41 119.3 . . ?
N24 C25 C26 120.1(9) . . ?
N24 C25 C23 115.2(8) . . ?
C26 C25 C23 124.6(9) . . ?
C38 C37 N36 122.0(9) . . ?
C38 C37 C31 122.9(9) . . ?
N36 C37 C31 115.1(8) . . ?
N24 C29 C28 121.6(9) . . ?
N24 C29 H29 119.2 . . ?
C28 C29 H29 119.2 . . ?
C9 C10 N11 120.8(9) . . ?
C9 C10 C35 124.0(9) . . ?
N11 C10 C35 115.1(8) . . ?
N11 C6 C7 121.7(9) . . ?
N11 C6 H6 119.1 . . ?
C7 C6 H6 119.1 . . ?
C23 C22 C21 118.4(9) . . ?
C23 C22 H22 120.8 . . ?
C21 C22 H22 120.8 . . ?
C25 C26 C27 120.3(10) . . ?
C25 C26 H26 119.9 . . ?
C27 C26 H26 119.9 . . ?
N12 C13 C14 121.5(10) . . ?
N12 C13 H13 119.3 . . ?
C14 C13 H13 119.3 . . ?
C21 C20 C19 118.9(10) . . ?
C21 C20 H20 120.6 . . ?
C19 C20 H20 120.6 . . ?
N30 C31 C32 119.4(9) . . ?
N30 C31 C37 112.7(8) . . ?
C32 C31 C37 127.9(9) . . ?
C17 C16 C15 119.2(9) . . ?
C17 C16 H16 120.4 . . ?
C15 C16 H16 120.4 . . ?
C27 C28 C29 119.5(10) . . ?
C27 C28 H28 120.2 . . ?
C29 C28 H28 120.2 . . ?
C6 C7 C8 118.9(10) . . ?
C6 C7 H7 120.5 . . ?
C8 C7 H7 120.5 . . ?
C15 C14 C13 119.0(10) . . ?
C15 C14 H14 120.5 . . ?
C13 C14 H14 120.5 . . ?
C37 C38 C39 119.1(10) . . ?
C37 C38 H38 120.4 . . ?
C39 C38 H38 120.4 . . ?
C9 C8 C7 119.9(9) . . ?
C9 C8 H8 120.1 . . ?
C7 C8 H8 120.1 . . ?
C28 C27 C26 118.8(10) . . ?
C28 C27 H27 120.6 . . ?
C26 C27 H27 120.6 . . ?
C14 C15 C16 120.0(10) . . ?
C14 C15 H15 120.0 . . ?
C16 C15 H15 120.0 . . ?
C10 C9 C8 118.9(9) . . ?
C10 C9 H9 120.5 . . ?
C8 C9 H9 120.5 . . ?
C33 C34 C35 119.0(10) . . ?
C33 C34 H34 120.5 . . ?
C35 C34 H34 120.5 . . ?
C41 C40 C39 119.3(9) . . ?
C41 C40 H40 120.3 . . ?
C39 C40 H40 120.3 . . ?
C33 C32 C31 117.7(9) . . ?
C33 C32 H32 121.1 . . ?
C31 C32 H32 121.1 . . ?
C38 C39 C40 119.1(9) . . ?
C38 C39 H39 120.5 . . ?
C40 C39 H39 120.5 . . ?
C34 C33 C32 121.8(9) . . ?
C34 C33 H33 119.1 . . ?
C32 C33 H33 119.1 . . ?
C20 C21 C22 120.8(9) . . ?
C20 C21 H21 119.6 . . ?
C22 C21 H21 119.6 . . ?
H1B O1 H1C 108(5) . . ?
H2B O2 H2C 106(5) . . ?
H3B O3 H3C 106(5) . . ?
H4B O4 H4C 105(5) . . ?
H5B O5 H5C 105(5) . . ?
H6B O6 H6C 105(5) . . ?
H7B O7 H7C 97.9 . . ?

loop_
_geom_bond_atom_site_label_1
_geom_bond_atom_site_label_2
_geom_bond_distance
_geom_bond_site_symmetry_2
_geom_bond_publ_flag
Ir1 N18 1.978(8) . ?
Ir1 N30 1.979(8) . ?
Ir1 N36 2.045(8) . ?
Ir1 N12 2.052(8) . ?
Ir1 N24 2.053(8) . ?
Ir1 N11 2.065(8) . ?
N30 C35 1.350(12) . ?
N30 C31 1.351(12) . ?
N18 C19 1.343(12) . ?
N18 C23 1.349(12) . ?
N36 C41 1.351(12) . ?
N36 C37 1.372(12) . ?
N12 C13 1.338(12) . ?
N12 C17 1.370(12) . ?
N24 C29 1.352(12) . ?
N24 C25 1.374(12) . ?
N11 C6 1.338(12) . ?
N11 C10 1.380(12) . ?
C35 C34 1.380(14) . ?
C35 C10 1.480(13) . ?
C19 C20 1.392(13) . ?
C19 C17 1.478(13) . ?
C17 C16 1.379(14) . ?
C23 C22 1.391(13) . ?
C23 C25 1.455(14) . ?
C41 C40 1.379(14) . ?
C41 H41 0.9500 . ?
C25 C26 1.387(14) . ?
C37 C38 1.370(13) . ?
C37 C31 1.489(13) . ?
C29 C28 1.389(14) . ?
C29 H29 0.9500 . ?
C10 C9 1.376(13) . ?
C6 C7 1.376(14) . ?
C6 H6 0.9500 . ?
C22 C21 1.407(15) . ?
C22 H22 0.9500 . ?
C26 C27 1.394(16) . ?
C26 H26 0.9500 . ?
C13 C14 1.398(14) . ?
C13 H13 0.9500 . ?
C20 C21 1.377(15) . ?
C20 H20 0.9500 . ?
C31 C32 1.392(13) . ?
C16 C15 1.382(15) . ?
C16 H16 0.9500 . ?
C28 C27 1.383(16) . ?
C28 H28 0.9500 . ?
C7 C8 1.391(16) . ?
C7 H7 0.9500 . ?
C14 C15 1.365(16) . ?
C14 H14 0.9500 . ?
C38 C39 1.388(14) . ?
C38 H38 0.9500 . ?
C8 C9 1.387(15) . ?
C8 H8 0.9500 . ?
C27 H27 0.9500 . ?
C15 H15 0.9500 . ?
C9 H9 0.9500 . ?
C34 C33 1.377(15) . ?
C34 H34 0.9500 . ?
C40 C39 1.400(15) . ?
C40 H40 0.9500 . ?
C32 C33 1.383(15) . ?
C32 H32 0.9500 . ?
C39 H39 0.9500 . ?
C33 H33 0.9500 . ?
C21 H21 0.9500 . ?
O1 H1B 0.83(2) . ?
O1 H1C 0.84(2) . ?
O2 H2B 0.84(2) . ?
O2 H2C 0.84(2) . ?
O3 H3B 0.84(2) . ?
O3 H3C 0.84(2) . ?
O4 H4B 0.84(2) . ?
O4 H4C 0.84(2) . ?
O5 H5B 0.84(2) . ?
O5 H5C 0.84(2) . ?
O6 H6B 0.84(2) . ?
O6 H6C 0.84(2) . ?
O7 H7B 0.8958 . ?
O7 H7C 0.8560 . ?

loop_
_geom_hbond_atom_site_label_D
_geom_hbond_atom_site_label_H
_geom_hbond_atom_site_label_A
_geom_hbond_distance_DH
_geom_hbond_distance_HA
_geom_hbond_distance_DA
_geom_hbond_angle_DHA
_geom_hbond_site_symmetry_A
_geom_hbond_publ_flag
C41 H41 Br3 0.95 3.10 3.673(10) 120.2 2_665 yes
C29 H29 Br1 0.95 2.89 3.565(10) 129.4 2_656 yes
C20 H20 Br3 0.95 2.80 3.730(11) 167.7 1_455 yes
C16 H16 Br3 0.95 3.08 3.981(10) 159.7 1_455 yes
C7 H7 Br1 0.95 3.07 3.887(10) 144.8 2_666 yes
C14 H14 O5 0.95 2.61 3.506(14) 156.4 1_455 yes
C9 H9 Br1 0.95 2.85 3.672(10) 145.0 . yes
C34 H34 Br1 0.95 2.98 3.774(10) 142.3 . yes
C40 H40 Br3 0.95 3.12 3.702(10) 121.3 1_445 yes
C32 H32 O6 0.95 2.61 3.532(13) 162.8 1_445 yes
O1 H1B Br3 0.83(2) 2.60(11) 3.282(10) 139(14) . yes
O1 H1C Br2 0.84(2) 2.76(14) 3.285(10) 123(13) 2_666 yes
O2 H2B O1 0.84(2) 1.99(4) 2.814(13) 167(13) . yes
O2 H2C O3 0.84(2) 1.98(4) 2.814(12) 170(14) . yes
O3 H3B Br3 0.84(2) 2.53(4) 3.362(9) 170(16) 1_455 yes
O3 H3C Br3 0.84(2) 2.56(8) 3.325(9) 153(15) 2_675 yes
O4 H4B O2 0.84(2) 1.94(5) 2.751(12) 162(16) . yes
O4 H4C Br1 0.84(2) 2.54(4) 3.366(8) 168(12) 2_666 yes
O5 H5B O6 0.84(2) 2.06(5) 2.879(12) 164(15) 2_766 yes
O5 H5C O4 0.84(2) 1.92(3) 2.758(12) 172(16) 2_666 yes
O6 H6B Br1 0.84(2) 2.79(11) 3.327(9) 123(10) 2_666 yes
O6 H6C O5 0.84(2) 2.31(13) 2.764(12) 114(11) . yes
O7 H7B Br2 0.90 2.55 3.321(10) 145.0 . yes
O7 H7C Br1 0.86 2.98 3.512(12) 122.1 1_565 yes

loop_
_geom_torsion_atom_site_label_1
_geom_torsion_atom_site_label_2
_geom_torsion_atom_site_label_3
_geom_torsion_atom_site_label_4
_geom_torsion
_geom_torsion_site_symmetry_1
_geom_torsion_site_symmetry_2
_geom_torsion_site_symmetry_3
_geom_torsion_site_symmetry_4
_geom_torsion_publ_flag
C31 N30 C35 C34 1.1(15) . . . . ?
Ir1 N30 C35 C34 178.0(8) . . . . ?
C31 N30 C35 C10 -177.6(8) . . . . ?
Ir1 N30 C35 C10 -0.7(11) . . . . ?
C23 N18 C19 C20 -0.6(14) . . . . ?
Ir1 N18 C19 C20 -176.0(7) . . . . ?
C23 N18 C19 C17 179.4(8) . . . . ?
Ir1 N18 C19 C17 3.9(10) . . . . ?
C13 N12 C17 C16 2.2(13) . . . . ?
Ir1 N12 C17 C16 -175.8(7) . . . . ?
C13 N12 C17 C19 -179.0(8) . . . . ?
Ir1 N12 C17 C19 3.0(10) . . . . ?
N18 C19 C17 N12 -4.5(12) . . . . ?
C20 C19 C17 N12 175.5(9) . . . . ?
N18 C19 C17 C16 174.3(9) . . . . ?
C20 C19 C17 C16 -5.8(16) . . . . ?
C19 N18 C23 C22 2.6(14) . . . . ?
Ir1 N18 C23 C22 178.0(7) . . . . ?
C19 N18 C23 C25 -174.9(8) . . . . ?
Ir1 N18 C23 C25 0.5(10) . . . . ?
C37 N36 C41 C40 -2.0(14) . . . . ?
Ir1 N36 C41 C40 173.8(7) . . . . ?
C29 N24 C25 C26 -1.4(13) . . . . ?
Ir1 N24 C25 C26 -173.1(7) . . . . ?
C29 N24 C25 C23 176.2(8) . . . . ?
Ir1 N24 C25 C23 4.5(10) . . . . ?
N18 C23 C25 N24 -3.4(12) . . . . ?
C22 C23 C25 N24 179.4(9) . . . . ?
N18 C23 C25 C26 174.1(9) . . . . ?
C22 C23 C25 C26 -3.2(16) . . . . ?
C41 N36 C37 C38 2.2(14) . . . . ?
Ir1 N36 C37 C38 -174.1(7) . . . . ?
C41 N36 C37 C31 -179.0(8) . . . . ?
Ir1 N36 C37 C31 4.7(10) . . . . ?
C25 N24 C29 C28 -0.2(14) . . . . ?
Ir1 N24 C29 C28 170.2(7) . . . . ?
C6 N11 C10 C9 -0.2(14) . . . . ?
Ir1 N11 C10 C9 -174.4(7) . . . . ?
C6 N11 C10 C35 176.7(8) . . . . ?
Ir1 N11 C10 C35 2.6(10) . . . . ?
N30 C35 C10 C9 175.5(9) . . . . ?
C34 C35 C10 C9 -3.0(17) . . . . ?
N30 C35 C10 N11 -1.3(12) . . . . ?
C34 C35 C10 N11 -179.8(10) . . . . ?
C10 N11 C6 C7 -0.8(14) . . . . ?
Ir1 N11 C6 C7 172.4(7) . . . . ?
N18 C23 C22 C21 -2.7(14) . . . . ?
C25 C23 C22 C21 174.4(9) . . . . ?
N24 C25 C26 C27 2.7(15) . . . . ?
C23 C25 C26 C27 -174.6(9) . . . . ?
C17 N12 C13 C14 -2.4(14) . . . . ?
Ir1 N12 C13 C14 175.3(7) . . . . ?
N18 C19 C20 C21 -1.2(15) . . . . ?
C17 C19 C20 C21 178.8(10) . . . . ?
C35 N30 C31 C32 -0.1(14) . . . . ?
Ir1 N30 C31 C32 -177.0(7) . . . . ?
C35 N30 C31 C37 179.2(8) . . . . ?
Ir1 N30 C31 C37 2.2(10) . . . . ?
C38 C37 C31 N30 174.3(9) . . . . ?
N36 C37 C31 N30 -4.6(12) . . . . ?
C38 C37 C31 C32 -6.5(16) . . . . ?
N36 C37 C31 C32 174.7(10) . . . . ?
N12 C17 C16 C15 -0.4(14) . . . . ?
C19 C17 C16 C15 -179.1(9) . . . . ?
N24 C29 C28 C27 0.6(15) . . . . ?
N11 C6 C7 C8 0.7(16) . . . . ?
N12 C13 C14 C15 0.9(15) . . . . ?
N36 C37 C38 C39 -1.1(15) . . . . ?
C31 C37 C38 C39 -179.8(9) . . . . ?
C6 C7 C8 C9 0.5(16) . . . . ?
C29 C28 C27 C26 0.7(16) . . . . ?
C25 C26 C27 C28 -2.4(16) . . . . ?
C13 C14 C15 C16 0.9(15) . . . . ?
C17 C16 C15 C14 -1.2(15) . . . . ?
N11 C10 C9 C8 1.4(15) . . . . ?
C35 C10 C9 C8 -175.2(9) . . . . ?
C7 C8 C9 C10 -1.5(16) . . . . ?
N30 C35 C34 C33 -1.7(15) . . . . ?
C10 C35 C34 C33 176.8(10) . . . . ?
N36 C41 C40 C39 0.8(15) . . . . ?
N30 C31 C32 C33 -0.2(15) . . . . ?
C37 C31 C32 C33 -179.4(10) . . . . ?
C37 C38 C39 C40 -0.2(15) . . . . ?
C41 C40 C39 C38 0.3(16) . . . . ?
C35 C34 C33 C32 1.5(17) . . . . ?
C31 C32 C33 C34 -0.5(17) . . . . ?
C19 C20 C21 C22 0.9(16) . . . . ?
C23 C22 C21 C20 1.0(15) . . . . ?
